data_7241862
loop_
_publ_author_name
'Gu\'nka, Piotr A.'
'Hanfland, Michael'
'Chen, Yu-Sheng'
'Zachara, Janusz'

_publ_section_title
;
 High-pressure and low-temperature structural study of claudetite I, a
 monoclinic layered As2O3 polymorph
;
_journal_issue 3
_journal_name_full CrystEngComm
_journal_page_first 638
_journal_page_last 644
_journal_paper_doi 10.1039/D0CE01401J
_journal_volume 23
_journal_year 2021
_chemical_formula_moiety 'As2 O3'
_chemical_formula_sum 'As2 O3'
_chemical_formula_weight 197.84
_chemical_name_common 'claudetite I'
_space_group_crystal_system monoclinic
_space_group_IT_number 14
_space_group_name_Hall '-P 2yn'
_space_group_name_H-M_alt 'P 1 21/n 1'
_atom_sites_solution_primary direct
_audit_creation_date 2020-05-20
_audit_creation_method
;
Olex2 1.3
(compiled 2020.02.04 svn.rd84adfe8 for OlexSys, GUI svn.r6032)
;
_audit_update_record
;
2020-09-11 deposited with the CCDC.	2020-11-03 downloaded from the CCDC.
;
_cell_angle_alpha 90
_cell_angle_beta 94.675(4)
_cell_angle_gamma 90
_cell_formula_units_Z 4
_cell_length_a 5.2635(2)
_cell_length_b 12.7320(4)
_cell_length_c 4.46891(16)
_cell_measurement_reflns_used 6598
_cell_measurement_temperature 10(1)
_cell_measurement_theta_max 24.5140
_cell_measurement_theta_min 1.8500
_cell_volume 298.487(18)
_computing_cell_refinement 'CrysAlisPro 1.171.40.79a (Rigaku OD, 2020)'
_computing_data_collection 'CrysAlisPro 1.171.40.79a (Rigaku OD, 2020)'
_computing_data_reduction 'CrysAlisPro 1.171.40.79a (Rigaku OD, 2020)'
_computing_molecular_graphics 'Olex2 1.3 (Dolomanov et al., 2009)'
_computing_publication_material 'Olex2 1.3 (Dolomanov et al., 2009)'
_computing_structure_refinement 'SHELXL 2018/3 (Sheldrick, 2015)'
_computing_structure_solution 'SHELXS  (Sheldrick, 2008)'
_diffrn_ambient_temperature 10(1)
_diffrn_detector 'CCD plate'
_diffrn_measured_fraction_theta_full 0.987
_diffrn_measured_fraction_theta_max 0.972
_diffrn_measurement_details
;
List of Runs (angles in degrees, time in seconds):

  # Type    Start    End  Width  t~exp~   \w     \q     \k     \f   Frames
#--------------------------------------------------------------------------
  1  \f    -25.74 334.26   0.50    0.30 144.30  10.00  73.80    --   720
  2  \f    -25.74 334.26   0.50    0.30 124.30  10.00  73.80    --   720
;
_diffrn_measurement_device 'abstract diffractometer'
_diffrn_measurement_device_type 'esperanto-CrysAlisPro-abstract goniometer imported esperanto images'
_diffrn_measurement_method '\f scans'
_diffrn_orient_matrix_type 'CrysAlisPro convention (1999,Acta A55,543-557)'
_diffrn_orient_matrix_UB_11 -0.0432673552
_diffrn_orient_matrix_UB_12 -0.0165302902
_diffrn_orient_matrix_UB_13 0.0571496514
_diffrn_orient_matrix_UB_21 0.0296920354
_diffrn_orient_matrix_UB_22 -0.0278523070
_diffrn_orient_matrix_UB_23 -0.0293247555
_diffrn_orient_matrix_UB_31 0.0587471904
_diffrn_orient_matrix_UB_32 0.0019041418
_diffrn_orient_matrix_UB_33 0.0670329285
_diffrn_radiation_monochromator synchrotron
_diffrn_radiation_probe x-ray
_diffrn_radiation_type synchrotron
_diffrn_radiation_wavelength 0.41328
_diffrn_reflns_av_R_equivalents 0.0639
_diffrn_reflns_av_unetI/netI 0.0293
_diffrn_reflns_Laue_measured_fraction_full 0.987
_diffrn_reflns_Laue_measured_fraction_max 0.972
_diffrn_reflns_limit_h_max 7
_diffrn_reflns_limit_h_min -7
_diffrn_reflns_limit_k_max 18
_diffrn_reflns_limit_k_min -18
_diffrn_reflns_limit_l_max 6
_diffrn_reflns_limit_l_min -6
_diffrn_reflns_number 8688
_diffrn_reflns_point_group_measured_fraction_full 0.987
_diffrn_reflns_point_group_measured_fraction_max 0.972
_diffrn_reflns_theta_full 14.357
_diffrn_reflns_theta_max 17.499
_diffrn_reflns_theta_min 1.860
_diffrn_source synchrotron
_exptl_absorpt_coefficient_mu 22.162
_exptl_absorpt_correction_T_max 1.00000
_exptl_absorpt_correction_T_min 0.77337
_exptl_absorpt_correction_type multi-scan
_exptl_absorpt_process_details
;
CrysAlisPro 1.171.40.79a (Rigaku Oxford Diffraction, 2020)
Empirical absorption correction using spherical harmonics,
 implemented in SCALE3 ABSPACK scaling algorithm.
;
_exptl_crystal_colour colourless
_exptl_crystal_colour_primary colourless
_exptl_crystal_density_diffrn 4.402
_exptl_crystal_description plate
_exptl_crystal_F_000 360
_exptl_crystal_size_max 0.04
_exptl_crystal_size_mid 0.02
_exptl_crystal_size_min 0.002
_refine_diff_density_max 2.430
_refine_diff_density_min -1.236
_refine_diff_density_rms 0.366
_refine_ls_extinction_method none
_refine_ls_goodness_of_fit_ref 1.101
_refine_ls_hydrogen_treatment undef
_refine_ls_matrix_type full
_refine_ls_number_parameters 46
_refine_ls_number_reflns 951
_refine_ls_number_restraints 0
_refine_ls_restrained_S_all 1.101
_refine_ls_R_factor_all 0.0384
_refine_ls_R_factor_gt 0.0344
_refine_ls_shift/su_max 0.000
_refine_ls_shift/su_mean 0.000
_refine_ls_structure_factor_coef Fsqd
_refine_ls_weighting_details 'w=1/[\s^2^(Fo^2^)+(0.0736P)^2^+0.1114P] where P=(Fo^2^+2Fc^2^)/3'
_refine_ls_weighting_scheme calc
_refine_ls_wR_factor_gt 0.1030
_refine_ls_wR_factor_ref 0.1066
_reflns_Friedel_coverage 0.000
_reflns_number_gt 843
_reflns_number_total 951
_reflns_threshold_expression 'I > 2\s(I)'
_cod_data_source_file d0ce01401j2.cif
_cod_data_source_block clau1_1_cdl_att4
_cod_depositor_comments 'Adding full bibliography for 7241824--7241862.cif.'
_cod_original_cell_volume 298.489(18)
_cod_database_code 7241862
_shelx_shelxl_version_number 2018/3
_chemical_oxdiff_formula As2O3
_shelx_space_group_comment
;
The symmetry employed for this shelxl refinement is uniquely defined
by the following loop, which should always be used as a source of
symmetry information in preference to the above space-group names.
They are only intended as comments.
;
_shelx_estimated_absorpt_t_max 0.957
_shelx_estimated_absorpt_t_min 0.471
_reflns_odcompleteness_completeness 78.66
_reflns_odcompleteness_iscentric 1
_reflns_odcompleteness_theta 24.97
_olex2_refinement_description
;
;
_olex2_submission_special_instructions 'No special instructions were received'
_oxdiff_exptl_absorpt_empirical_details
;
Empirical correction (ABSPACK) includes:
- Absorption correction using spherical harmonics
- Frame scaling
;
_oxdiff_exptl_absorpt_empirical_full_max 1.432
_oxdiff_exptl_absorpt_empirical_full_min 0.666

loop_
_space_group_symop_operation_xyz
'x, y, z'
'-x+1/2, y+1/2, -z+1/2'
'-x, -y, -z'
'x-1/2, -y-1/2, z-1/2'

loop_
_atom_site_label
_atom_site_type_symbol
_atom_site_fract_x
_atom_site_fract_y
_atom_site_fract_z
_atom_site_U_iso_or_equiv
_atom_site_adp_type
_atom_site_occupancy
_atom_site_site_symmetry_order
_atom_site_calc_flag
_atom_site_refinement_flags_posn
_atom_site_refinement_flags_adp
_atom_site_refinement_flags_occupancy
_atom_site_disorder_assembly
_atom_site_disorder_group
As1 As 0.25790(8) 0.10075(3) 0.04198(10) 0.00773(17) Uani 1 1 d . . . . .
As2 As 0.35572(8) 0.35039(3) 0.00333(9) 0.00703(17) Uani 1 1 d . . . . .
O1 O 0.4325(6) 0.2173(2) 0.0705(7) 0.0111(6) Uani 1 1 d . . . . .
O2 O 0.6565(6) 0.3985(2) 0.1571(7) 0.0093(6) Uani 1 1 d . . . . .
O3 O -0.0461(6) 0.1419(3) 0.1353(7) 0.0103(6) Uani 1 1 d . . . . .

loop_
_atom_site_aniso_label
_atom_site_aniso_U_11
_atom_site_aniso_U_22
_atom_site_aniso_U_33
_atom_site_aniso_U_23
_atom_site_aniso_U_13
_atom_site_aniso_U_12
As1 0.0073(3) 0.0111(3) 0.0049(3) -0.00058(13) 0.00121(17) 0.00062(14)
As2 0.0071(3) 0.0101(3) 0.0043(3) 0.00030(13) 0.00235(17) 0.00014(14)
O1 0.0110(12) 0.0116(14) 0.0102(14) 0.0005(11) -0.0020(11) 0.0002(12)
O2 0.0074(13) 0.0142(14) 0.0062(14) 0.0015(10) 0.0008(11) -0.0030(11)
O3 0.0076(13) 0.0188(16) 0.0045(14) -0.0008(11) 0.0012(11) 0.0016(12)

loop_
_atom_type_symbol
_atom_type_description
_atom_type_scat_dispersion_real
_atom_type_scat_dispersion_imag
_atom_type_scat_source
O O 0.0017 0.0018 'International Tables Vol C Tables 4.2.6.8 and 6.1.1.4'
As As 0.2879 0.7731 'International Tables Vol C Tables 4.2.6.8 and 6.1.1.4'

loop_
_geom_angle_atom_site_label_1
_geom_angle_atom_site_label_2
_geom_angle_atom_site_label_3
_geom_angle
_geom_angle_site_symmetry_1
_geom_angle_site_symmetry_3
_geom_angle_publ_flag
O1 As1 O2 100.53(14) . 4_565 ?
O1 As1 O3 102.29(14) . . ?
O2 As1 O3 91.20(15) 4_565 . ?
O1 As2 O2 94.62(14) . . ?
O1 As2 O3 97.58(15) . 4_665 ?
O3 As2 O2 91.24(15) 4_665 . ?
As1 O1 As2 133.90(18) . . ?
As1 O2 As2 124.61(18) 4_666 . ?
As1 O3 As2 125.17(19) . 4_566 ?

loop_
_geom_bond_atom_site_label_1
_geom_bond_atom_site_label_2
_geom_bond_distance
_geom_bond_site_symmetry_2
_geom_bond_publ_flag
As1 O1 1.744(3) . ?
As1 O2 1.759(3) 4_565 ?
As1 O3 1.766(3) . ?
As2 O1 1.762(3) . ?
As2 O2 1.782(3) . ?
As2 O3 1.766(3) 4_665 ?

loop_
_geom_torsion_atom_site_label_1
_geom_torsion_atom_site_label_2
_geom_torsion_atom_site_label_3
_geom_torsion_atom_site_label_4
_geom_torsion
_geom_torsion_site_symmetry_1
_geom_torsion_site_symmetry_2
_geom_torsion_site_symmetry_3
_geom_torsion_site_symmetry_4
_geom_torsion_publ_flag
O1 As1 O3 As2 -86.7(2) . . . 4_566 ?
O1 As2 O2 As1 -72.0(2) . . . 4_666 ?
O2 As1 O1 As2 60.8(3) 4_565 . . . ?
O2 As1 O3 As2 172.2(2) 4_565 . . 4_566 ?
O2 As2 O1 As1 171.7(3) . . . . ?
O3 As1 O1 As2 -32.8(3) . . . . ?
O3 As2 O1 As1 -96.5(3) 4_665 . . . ?
O3 As2 O2 As1 -169.7(2) 4_665 . . 4_666 ?
